data_1557957
loop_
_publ_author_name
'Tonnesen, Lisbeth Ehnebom'
'Fossheim, Rune'
'Klaveness, Jo'
'Pedersen, Berit Fjaertoft'
'Thomassen, Terje'

_publ_section_title
;
 Structural Studies of a Particulate X-Ray Contrast Agent: a Multi-Method
 Approach
;
_journal_name_full 'Acta Chemica Scandinavica'
_journal_page_first 625
_journal_page_last 631
_journal_paper_doi 10.3891/acta.chem.scand.49-0625
_journal_volume 49
_journal_year 1995
_chemical_formula_sum 'C17 H19 I3 N2 O7'
_chemical_formula_weight 744.06
_chemical_name_common
;
1'-(Ethyloxycarbonyloxy)-ethy1-5-acetylamino-3(N-methylacetylamino)-2,4,6-
triiodobenzene carboxylate
;
_space_group_IT_number 19
_space_group_name_Hall 'P 2ac 2ab'
_space_group_name_H-M_alt 'P 21 21 21'
_symmetry_cell_setting orthorhombic
_symmetry_Int_Tables_number 19
_symmetry_space_group_name_Hall 'P 2ac 2ab'
_symmetry_space_group_name_H-M 'P 21 21 21'
_cell_angle_alpha 90.
_cell_angle_beta 90.
_cell_angle_gamma 90.
_cell_formula_units_Z 4
_cell_length_a 10.489(3)
_cell_length_b 11.677(6)
_cell_length_c 19.466(6)
_cell_volume 2384.2(16)
_diffrn_ambient_temperature 138
_diffrn_radiation_probe x-ray
_diffrn_radiation_type MoK\a
_diffrn_radiation_wavelength 0.71069
_exptl_absorpt_coefficient_mu 3.925
_exptl_crystal_density_diffrn 2.07
_exptl_crystal_F_000 1400
_refine_ls_number_reflns 2278
_refine_ls_R_factor_gt 0.051
_refine_ls_wR_factor_gt 0.057
_cod_data_source_file Acta-Chem-Scand-1995-49-625.cif
_cod_data_source_block 1
_cod_original_cell_volume 2384(1)
_cod_database_code 1557957

loop_
_space_group_symop_id
_space_group_symop_operation_xyz
1 x,y,z
2 1/2-x,-y,1/2+z
3 1/2+x,1/2-y,-z
4 -x,1/2+y,1/2-z

loop_
_atom_site_label
_atom_site_type_symbol
_atom_site_thermal_displace_type
_atom_site_fract_x
_atom_site_fract_y
_atom_site_fract_z
_atom_site_occupancy
_atom_site_U_iso_or_equiv
_atom_site_calc_flag
_atom_site_refinement_flags
_atom_site_disorder_assembly
_atom_site_disorder_group
I1 I Uiso 0.89620(10) 0.93380(10) 0.42273(6) 1.000 0.0337(6) . . . .
I2 I Uiso 1.46720(10) 0.87390(10) 0.40410(8) 1.000 0.0537(8) . . . .
I3 I Uiso 1.20750(10) 1.23670(10) 0.23135(5) 1.000 0.0324(6) . . . .
O1 O Uiso 1.389(2) 0.9600(10) 0.1967(8) 1.000 0.061(4) . . . .
O2A O Uiso 1.186(2) 0.730(2) 0.5360(10) 0.500 0.033(5) . . . .
O2B O Uiso 1.186(3) 0.680(2) 0.5100(10) 0.500 0.039(6) . . . .
O3 O Uiso 0.8920(10) 1.1190(10) 0.2652(6) 1.000 0.037(3) . . . .
O4 O Uiso 0.9480(10) 1.2290(10) 0.3568(5) 1.000 0.027(2) . . . .
O5 O Uiso 0.7770(10) 1.3230(10) 0.4020(6) 1.000 0.039(3) . . . .
O6 O Uiso 0.635(2) 1.1950(10) 0.3562(8) 1.000 0.055(4) . . . .
O7 O Uiso 0.6030(10) 1.2850(10) 0.4559(7) 1.000 0.047(3) . . . .
N1 N Uiso 1.4270(10) 1.0720(10) 0.2909(7) 1.000 0.031(3) . . . .
N2A N Uiso 1.168(3) 0.814(3) 0.4360(10) 0.500 0.028(6) . . . .
N2B N Uiso 1.184(3) 0.861(3) 0.465(2) 0.500 0.035(7) . . . .
C1 C Uiso 1.0790(10) 1.0740(10) 0.3328(8) 1.000 0.024(3) . . . .
C2 C Uiso 1.073(2) 0.986(2) 0.3814(9) 1.000 0.034(4) . . . .
C3 C Uiso 1.184(2) 0.930(2) 0.3988(9) 1.000 0.039(4) . . . .
C4 C Uiso 1.301(2) 0.954(2) 0.3720(10) 1.000 0.045(5) . . . .
C5 C Uiso 1.310(2) 1.0450(10) 0.3210(8) 1.000 0.028(3) . . . .
C6 C Uiso 1.196(2) 1.102(2) 0.3045(8) 1.000 0.030(4) . . . .
C7 C Uiso 1.461(2) 1.023(2) 0.2300(10) 1.000 0.039(4) . . . .
C8 C Uiso 1.589(2) 1.055(2) 0.2036(9) 1.000 0.038(4) . . . .
C9A C Uiso 1.148(2) 0.701(2) 0.3930(10) 0.500 0.045(5) . . . .
C9B C Uiso 1.203(2) 0.921(2) 0.5380(10) 0.500 0.047(5) . . . .
C10A C Uiso 1.182(4) 0.821(3) 0.505(2) 0.500 0.035(8) . . . .
C10B C Uiso 1.177(3) 0.741(4) 0.455(2) 0.500 0.037(8) . . . .
C11A C Uiso 1.203(2) 0.921(2) 0.5380(10) 0.500 0.047(5) . . . .
C11B C Uiso 1.148(2) 0.701(2) 0.3930(10) 0.500 0.045(5) . . . .
C12 C Uiso 0.965(2) 1.138(2) 0.3124(9) 1.000 0.031(4) . . . .
C13 C Uiso 0.854(2) 1.316(2) 0.3420(10) 1.000 0.038(4) . . . .
C14 C Uiso 0.923(2) 1.433(2) 0.3370(10) 1.000 0.060(6) . . . .
C15 C Uiso 0.666(2) 1.260(2) 0.4022(8) 1.000 0.031(4) . . . .
C16 C Uiso 0.479(2) 1.227(2) 0.4650(10) 1.000 0.057(6) . . . .
C17 C Uiso 0.374(2) 1.291(2) 0.4300(10) 1.000 0.067(7) . . . .

loop_
_atom_type_symbol
_atom_type_description
_atom_type_scat_dispersion_real
_atom_type_scat_dispersion_imag
_atom_type_scat_source
C C 0.0033 0.0016 ' International Tables Vol C Tables 4.2.6.8 and 6.1.1.4'
I I -0.4742 1.8119 ' International Tables Vol C Tables 4.2.6.8 and 6.1.1.4'
N N 0.0061 0.0033 ' International Tables Vol C Tables 4.2.6.8 and 6.1.1.4'
O O 0.0106 0.0060 ' International Tables Vol C Tables 4.2.6.8 and 6.1.1.4'

loop_
_geom_angle_atom_site_label_1
_geom_angle_atom_site_label_2
_geom_angle_atom_site_label_3
_geom_angle
_geom_angle_site_symmetry_1
_geom_angle_site_symmetry_2
_geom_angle_site_symmetry_3
_geom_angle_publ_flag
O2B O2A C10A 110(3) . . . yes
O2B O2A C10B 54(3) . . . yes
C10A O2A C10B 56(3) . . . yes
O2A O2B C10A 44(2) . . . yes
O2A O2B C10B 97(3) . . . yes
C10A O2B C10B 53(3) . . . yes
C12 O4 C13 120.3(14) . . . yes
C13 O5 C15 116.9(14) . . . yes
C15 O7 C16 116.8(15) . . . yes
C5 N1 C7 120.0(14) . . . yes
N2B N2A C3 73(4) . . . yes
N2B N2A C9A 166(4) . . . yes
N2B N2A C10A 41(3) . . . yes
N2B N2A C10B 109(4) . . . yes
N2B N2A C11B 166(4) . . . yes
C3 N2A C9A 120.0(16) . . . yes
C3 N2A C10A 114(3) . . . yes
C3 N2A C10B 167(4) . . . yes
C3 N2A C11B 120.0(16) . . . yes
C9A N2A C10A 126(3) . . . yes
C9A N2A C10B 57(3) . . . yes
C10A N2A C10B 70(3) . . . yes
C10A N2A C11B 126(3) . . . yes
C10B N2A C11B 57(3) . . . yes
N2A N2B C3 77(4) . . . yes
N2A N2B C9B 162(4) . . . yes
N2A N2B C10A 104(5) . . . yes
N2A N2B C10B 39(3) . . . yes
N2A N2B C11A 162(4) . . . yes
C3 N2B C9B 122(3) . . . yes
C3 N2B C10A 178(6) . . . yes
C3 N2B C10B 114(3) . . . yes
C3 N2B C11A 122(3) . . . yes
C9B N2B C10A 58(3) . . . yes
C9B N2B C10B 124(3) . . . yes
C10A N2B C10B 67(3) . . . yes
C10A N2B C11A 58(3) . . . yes
C10B N2B C11A 124(3) . . . yes
C2 C1 C6 118.9(15) . . . no
C2 C1 C12 121.4(14) . . . no
C6 C1 C12 119.7(15) . . . no
I1 C2 C1 120.6(13) . . . yes
I1 C2 C3 120.8(15) . . . yes
C1 C2 C3 118.5(17) . . . no
N2A C3 N2B 30.4(17) . . . yes
N2A C3 C2 116(2) . . . yes
N2A C3 C4 117(2) . . . yes
N2B C3 C2 117(2) . . . yes
N2B C3 C4 116(2) . . . yes
C2 C3 C4 125(2) . . . no
I2 C4 C3 123.3(16) . . . yes
I2 C4 C5 118.7(15) . . . yes
C3 C4 C5 118.0(19) . . . no
N1 C5 C4 120.5(16) . . . yes
N1 C5 C6 123.0(14) . . . yes
C4 C5 C6 116.5(18) . . . no
I3 C6 C1 119.5(14) . . . yes
I3 C6 C5 117.1(13) . . . yes
C1 C6 C5 123.5(17) . . . no
O1 C7 N1 123.0(19) . . . yes
O1 C7 C8 121.3(19) . . . yes
N1 C7 C8 115.6(17) . . . yes
N2A C9A C10B 36(2) . . . yes
N2B C9B C10A 35(2) . . . yes
O2A C10A O2B 26.2(14) . . . yes
O2A C10A N2A 116(3) . . . yes
O2A C10A N2B 150(5) . . . yes
O2A C10A C9B 121(3) . . . yes
O2A C10A C10B 76(3) . . . yes
O2A C10A C11A 121(3) . . . yes
O2B C10A N2A 90(3) . . . yes
O2B C10A N2B 124(4) . . . yes
O2B C10A C9B 146(3) . . . yes
O2B C10A C10B 50(2) . . . yes
O2B C10A C11A 146(3) . . . yes
N2A C10A N2B 35(3) . . . yes
N2A C10A C9B 123(3) . . . yes
N2A C10A C10B 40(3) . . . yes
N2A C10A C11A 123(3) . . . yes
N2B C10A C9B 88(4) . . . yes
N2B C10A C10B 75(4) . . . yes
N2B C10A C11A 88(4) . . . yes
C9B C10A C10B 161(4) . . . no
C10B C10A C11A 161(4) . . . no
O2A C10B O2B 28.9(16) . . . yes
O2A C10B N2A 118(4) . . . yes
O2A C10B N2B 87(3) . . . yes
O2A C10B C9A 153(4) . . . yes
O2A C10B C10A 48(2) . . . yes
O2A C10B C11B 153(4) . . . yes
O2B C10B N2A 147(5) . . . yes
O2B C10B N2B 115(3) . . . yes
O2B C10B C9A 125(4) . . . yes
O2B C10B C10A 77(3) . . . yes
O2B C10B C11B 125(4) . . . yes
N2A C10B N2B 33(3) . . . yes
N2A C10B C9A 86(3) . . . yes
N2A C10B C10A 70(4) . . . yes
N2A C10B C11B 86(3) . . . yes
N2B C10B C9A 119(4) . . . yes
N2B C10B C10A 38(3) . . . yes
N2B C10B C11B 119(4) . . . yes
C9A C10B C10A 155(4) . . . no
C10A C10B C11B 155(4) . . . no
N2B C11A C10A 35(2) . . . yes
N2A C11B C10B 36(2) . . . yes
O3 C12 O4 122.1(18) . . . yes
O3 C12 C1 128.7(19) . . . yes
O4 C12 C1 109.2(14) . . . yes
O4 C13 O5 105.3(15) . . . yes
O4 C13 C14 108.3(16) . . . yes
O5 C13 C14 105.4(16) . . . yes
O5 C15 O6 123.8(17) . . . yes
O5 C15 O7 108.6(16) . . . yes
O6 C15 O7 128(2) . . . yes
O7 C16 C17 111.4(17) . . . yes

loop_
_geom_bond_atom_site_label_1
_geom_bond_atom_site_label_2
_geom_bond_distance
_geom_bond_site_symmetry_1
_geom_bond_site_symmetry_2
_geom_bond_publ_flag
I1 C2 2.11(2) . . yes
I2 C4 2.08(2) . . yes
I3 C6 2.13(2) . . yes
O1 C7 1.24(3) . . yes
O2A O2B 0.77(3) . . yes
O2A C10A 1.22(4) . . yes
O2A C10B 1.59(4) . . yes
O2B C10A 1.65(4) . . yes
O2B C10B 1.29(5) . . yes
O3 C12 1.22(2) . . yes
O4 C12 1.38(2) . . yes
O4 C13 1.45(2) . . yes
O5 C13 1.42(2) . . yes
O5 C15 1.38(2) . . yes
O6 C15 1.22(2) . . yes
O7 C15 1.27(2) . . yes
O7 C16 1.48(2) . . yes
N1 C5 1.40(2) . . yes
N1 C7 1.36(2) . . yes
N2A N2B 0.81(5) . . yes
N2A C3 1.55(4) . . yes
N2A C9A 1.58(4) . . yes
N2A C10A 1.35(4) . . yes
N2A C10B 0.93(6) . . yes
N2A C11B 1.58(4) . . yes
N2B C3 1.52(4) . . yes
N2B C9B 1.60(4) . . yes
N2B C10A 0.91(5) . . yes
N2B C10B 1.42(6) . . yes
N2B C11A 1.60(4) . . yes
C1 C2 1.40(2) . . no
C1 C6 1.38(2) . . no
C1 C12 1.47(2) . . no
C2 C3 1.38(3) . . no
C3 C4 1.36(3) . . no
C4 C5 1.46(3) . . no
C5 C6 1.41(3) . . no
C7 C8 1.49(3) . . no
C9A C10B 1.33(4) . . no
C9B C10A 1.35(4) . . no
C10A C10B 1.35(6) . . no
C10A C11A 1.35(4) . . no
C10B C11B 1.33(4) . . no
C13 C14 1.55(3) . . no
C16 C17 1.50(3) . . no

loop_
_geom_torsion_atom_site_label_1
_geom_torsion_atom_site_label_2
_geom_torsion_atom_site_label_3
_geom_torsion_atom_site_label_4
_geom_torsion
_geom_torsion_site_symmetry_1
_geom_torsion_site_symmetry_2
_geom_torsion_site_symmetry_3
_geom_torsion_site_symmetry_4
_geom_torsion_publ_flag
C10A O2A O2B C10B -2(4) . . . . no
C10B O2A O2B C10A 2(4) . . . . no
O2B O2A C10A N2A 5(5) . . . . no
O2B O2A C10A N2B -7(11) . . . . no
O2B O2A C10A C9B -169(4) . . . . no
O2B O2A C10A C10B 2(4) . . . . no
O2B O2A C10A C11A -169(4) . . . . no
C10B O2A C10A O2B -2(4) . . . . no
C10B O2A C10A N2A 3(3) . . . . no
C10B O2A C10A N2B -9(9) . . . . no
C10B O2A C10A C9B -171(5) . . . . no
C10B O2A C10A C11A -171(5) . . . . no
O2B O2A C10B N2A 178(5) . . . . no
O2B O2A C10B N2B -175(4) . . . . no
O2B O2A C10B C9A 25(6) . . . . no
O2B O2A C10B C10A -178(5) . . . . no
O2B O2A C10B C11B 25(6) . . . . no
C10A O2A C10B O2B 178(5) . . . . no
C10A O2A C10B N2A -5(4) . . . . no
C10A O2A C10B N2B 3(3) . . . . no
C10A O2A C10B C9A -157(7) . . . . no
C10A O2A C10B C11B -157(7) . . . . no
O2A O2B C10A N2A -175(5) . . . . no
O2A O2B C10A N2B 176(7) . . . . no
O2A O2B C10A C9B 18(6) . . . . no
O2A O2B C10A C10B -177(5) . . . . no
O2A O2B C10A C11A 18(6) . . . . no
C10B O2B C10A O2A 177(5) . . . . no
C10B O2B C10A N2A 2(2) . . . . no
C10B O2B C10A N2B -7(5) . . . . no
C10B O2B C10A C9B -165(7) . . . . no
C10B O2B C10A C11A -165(7) . . . . no
O2A O2B C10B N2A -4(8) . . . . no
O2A O2B C10B N2B 6(4) . . . . no
O2A O2B C10B C9A -166(4) . . . . no
O2A O2B C10B C10A 2(3) . . . . no
O2A O2B C10B C11B -166(4) . . . . no
C10A O2B C10B O2A -2(3) . . . . no
C10A O2B C10B N2A -6(7) . . . . no
C10A O2B C10B N2B 4(3) . . . . no
C10A O2B C10B C9A -168(4) . . . . no
C10A O2B C10B C11B -168(4) . . . . no
C13 O4 C12 O3 -10(3) . . . . no
C13 O4 C12 C1 170.4(14) . . . . no
C12 O4 C13 O5 126.7(16) . . . . no
C12 O4 C13 C14 -120.9(17) . . . . no
C15 O5 C13 O4 -95.4(18) . . . . no
C15 O5 C13 C14 150.2(16) . . . . no
C13 O5 C15 O6 4(3) . . . . no
C13 O5 C15 O7 -173.4(16) . . . . no
C16 O7 C15 O5 179.1(15) . . . . no
C16 O7 C15 O6 2(3) . . . . no
C15 O7 C16 C17 -87(2) . . . . no
C7 N1 C5 C4 94(2) . . . . no
C7 N1 C5 C6 -86(2) . . . . no
C5 N1 C7 O1 5(3) . . . . no
C5 N1 C7 C8 -178.2(16) . . . . no
C3 N2A N2B C10A 178(4) . . . . no
C3 N2A N2B C10B -167(4) . . . . no
C10A N2A N2B C3 -178(4) . . . . no
C10A N2A N2B C10B 15(6) . . . . no
C10B N2A N2B C3 167(4) . . . . no
C10B N2A N2B C10A -15(6) . . . . no
N2B N2A C3 C2 -100(3) . . . . no
N2B N2A C3 C4 95(3) . . . . no
C9A N2A C3 N2B -175(5) . . . . no
C9A N2A C3 C2 85(3) . . . . no
C9A N2A C3 C4 -80(3) . . . . no
C10A N2A C3 N2B 1(3) . . . . no
C10A N2A C3 C2 -99(3) . . . . no
C10A N2A C3 C4 96(3) . . . . no
C11B N2A C3 N2B -175(5) . . . . no
C11B N2A C3 C2 85(3) . . . . no
C11B N2A C3 C4 -80(3) . . . . no
C3 N2A C9A C10B 165(4) . . . . no
C10A N2A C9A C10B -10(3) . . . . no
N2B N2A C10A O2A -170(6) . . . . no
N2B N2A C10A O2B -167(5) . . . . no
N2B N2A C10A C9B 4(5) . . . . no
N2B N2A C10A C10B -165(6) . . . . no
N2B N2A C10A C11A 4(5) . . . . no
C3 N2A C10A O2A -171(3) . . . . no
C3 N2A C10A O2B -169(2) . . . . no
C3 N2A C10A N2B -2(5) . . . . no
C3 N2A C10A C9B 2(5) . . . . no
C3 N2A C10A C10B -167(4) . . . . no
C3 N2A C10A C11A 2(5) . . . . no
C9A N2A C10A O2A 4(5) . . . . no
C9A N2A C10A O2B 6(4) . . . . no
C9A N2A C10A N2B 174(6) . . . . no
C9A N2A C10A C9B 178(3) . . . . no
C9A N2A C10A C10B 9(3) . . . . no
C9A N2A C10A C11A 178(3) . . . . no
C10B N2A C10A O2A -5(4) . . . . no
C10B N2A C10A O2B -2(3) . . . . no
C10B N2A C10A N2B 165(6) . . . . no
C10B N2A C10A C9B 169(5) . . . . no
C10B N2A C10A C11A 169(5) . . . . no
C11B N2A C10A O2A 4(5) . . . . no
C11B N2A C10A O2B 6(4) . . . . no
C11B N2A C10A N2B 174(6) . . . . no
C11B N2A C10A C9B 178(3) . . . . no
C11B N2A C10A C10B 9(3) . . . . no
C11B N2A C10A C11A 178(3) . . . . no
N2B N2A C10B O2A 14(6) . . . . no
N2B N2A C10B O2B 16(9) . . . . no
N2B N2A C10B C9A -178(4) . . . . no
N2B N2A C10B C10A 10(4) . . . . no
N2B N2A C10B C11B -178(4) . . . . no
C9A N2A C10B O2A -168(4) . . . . no
C9A N2A C10B O2B -166(8) . . . . no
C9A N2A C10B N2B 178(4) . . . . no
C9A N2A C10B C10A -172(3) . . . . no
C9A N2A C10B C11B 0.0(13) . . . . no
C10A N2A C10B O2A 4(3) . . . . no
C10A N2A C10B O2B 6(7) . . . . no
C10A N2A C10B N2B -10(4) . . . . no
C10A N2A C10B C9A 172(3) . . . . no
C10A N2A C10B C11B 172(3) . . . . no
C11B N2A C10B O2A -168(4) . . . . no
C11B N2A C10B O2B -166(8) . . . . no
C11B N2A C10B N2B 178(4) . . . . no
C11B N2A C10B C9A 0.0(13) . . . . no
C11B N2A C10B C10A -172(3) . . . . no
C3 N2A C11B C10B 165(4) . . . . no
C10A N2A C11B C10B -10(3) . . . . no
N2A N2B C3 C2 96(4) . . . . no
N2A N2B C3 C4 -101(4) . . . . no
C9B N2B C3 N2A -176(5) . . . . no
C9B N2B C3 C2 -81(3) . . . . no
C9B N2B C3 C4 83(3) . . . . no
C10B N2B C3 N2A 9(3) . . . . no
C10B N2B C3 C2 105(3) . . . . no
C10B N2B C3 C4 -91(3) . . . . no
C11A N2B C3 N2A -176(5) . . . . no
C11A N2B C3 C2 -81(3) . . . . no
C11A N2B C3 C4 83(3) . . . . no
C3 N2B C9B C10A 178(5) . . . . no
C10B N2B C9B C10A -7(4) . . . . no
N2A N2B C10A O2A 19(12) . . . . no
N2A N2B C10A O2B 15(6) . . . . no
N2A N2B C10A C9B -177(4) . . . . no
N2A N2B C10A C10B 10(4) . . . . no
N2A N2B C10A C11A -177(4) . . . . no
C9B N2B C10A O2A -164(11) . . . . no
C9B N2B C10A O2B -168(6) . . . . no
C9B N2B C10A N2A 177(4) . . . . no
C9B N2B C10A C10B -173(3) . . . . no
C9B N2B C10A C11A 0.0(13) . . . . no
C10B N2B C10A O2A 9(9) . . . . no
C10B N2B C10A O2B 5(4) . . . . no
C10B N2B C10A N2A -10(4) . . . . no
C10B N2B C10A C9B 173(3) . . . . no
C10B N2B C10A C11A 173(3) . . . . no
C11A N2B C10A O2A -164(11) . . . . no
C11A N2B C10A O2B -168(6) . . . . no
C11A N2B C10A N2A 177(4) . . . . no
C11A N2B C10A C9B 0.0(13) . . . . no
C11A N2B C10A C10B -173(3) . . . . no
N2A N2B C10B O2A -168(5) . . . . no
N2A N2B C10B O2B -170(6) . . . . no
N2A N2B C10B C9A 2(5) . . . . no
N2A N2B C10B C10A -164(6) . . . . no
N2A N2B C10B C11B 2(5) . . . . no
C3 N2B C10B O2A 178(2) . . . . no
C3 N2B C10B O2B 175(3) . . . . no
C3 N2B C10B N2A -14(4) . . . . no
C3 N2B C10B C9A -12(4) . . . . no
C3 N2B C10B C10A -179(5) . . . . no
C3 N2B C10B C11B -12(4) . . . . no
C9B N2B C10B O2A 3(3) . . . . no
C9B N2B C10B O2B 1(5) . . . . no
C9B N2B C10B N2A 171(6) . . . . no
C9B N2B C10B C9A 173(2) . . . . no
C9B N2B C10B C10A 7(3) . . . . no
C9B N2B C10B C11B 173(2) . . . . no
C10A N2B C10B O2A -3(3) . . . . no
C10A N2B C10B O2B -6(4) . . . . no
C10A N2B C10B N2A 164(6) . . . . no
C10A N2B C10B C9A 166(4) . . . . no
C10A N2B C10B C11B 166(4) . . . . no
C11A N2B C10B O2A 3(3) . . . . no
C11A N2B C10B O2B 1(5) . . . . no
C11A N2B C10B N2A 171(6) . . . . no
C11A N2B C10B C9A 173(2) . . . . no
C11A N2B C10B C10A 7(3) . . . . no
C11A N2B C10B C11B 173(2) . . . . no
C3 N2B C11A C10A 178(5) . . . . no
C10B N2B C11A C10A -7(4) . . . . no
C6 C1 C2 I1 -176.9(13) . . . . no
C6 C1 C2 C3 -1(3) . . . . no
C12 C1 C2 I1 4(2) . . . . no
C12 C1 C2 C3 -179.4(18) . . . . no
C2 C1 C6 I3 -179.3(13) . . . . no
C2 C1 C6 C5 1(3) . . . . no
C12 C1 C6 I3 -1(2) . . . . no
C12 C1 C6 C5 -179.8(16) . . . . no
C2 C1 C12 O3 -92(2) . . . . no
C2 C1 C12 O4 88(2) . . . . no
C6 C1 C12 O3 89(3) . . . . no
C6 C1 C12 O4 -91.3(19) . . . . no
I1 C2 C3 N2A 13(2) . . . . no
I1 C2 C3 N2B -21(3) . . . . no
I1 C2 C3 C4 176.5(17) . . . . no
C1 C2 C3 N2A -163.4(17) . . . . no
C1 C2 C3 N2B 162(2) . . . . no
C1 C2 C3 C4 0(3) . . . . no
N2A C3 C4 I2 -21(3) . . . . no
N2A C3 C4 C5 163.0(18) . . . . no
N2B C3 C4 I2 14(3) . . . . no
N2B C3 C4 C5 -163(2) . . . . no
C2 C3 C4 I2 176.2(16) . . . . no
C2 C3 C4 C5 0(3) . . . . no
I2 C4 C5 N1 5(2) . . . . no
I2 C4 C5 C6 -175.7(13) . . . . no
C3 C4 C5 N1 -178.9(17) . . . . no
C3 C4 C5 C6 1(3) . . . . no
N1 C5 C6 I3 -1(2) . . . . no
N1 C5 C6 C1 178.4(15) . . . . no
C4 C5 C6 I3 179.1(13) . . . . no
C4 C5 C6 C1 -2(3) . . . . no
N2A C9A C10B O2A 156(8) . . . . no
N2A C9A C10B O2B 171(5) . . . . no
N2A C9A C10B N2B -1(3) . . . . no
N2A C9A C10B C10A 19(7) . . . . no
N2B C9B C10A O2A 171(6) . . . . no
N2B C9B C10A O2B 162(8) . . . . no
N2B C9B C10A N2A -2(3) . . . . no
O2A C10A C10B O2B -1(2) . . . . no
O2A C10A C10B N2A 176(4) . . . . no
O2A C10A C10B N2B -175(5) . . . . no
O2A C10A C10B C9A 155(8) . . . . no
O2A C10A C10B C11B 155(8) . . . . no
O2B C10A C10B O2A 1(2) . . . . no
O2B C10A C10B N2A 177(4) . . . . no
O2B C10A C10B N2B -174(4) . . . . no
O2B C10A C10B C9A 157(9) . . . . no
O2B C10A C10B C11B 157(9) . . . . no
N2A C10A C10B O2A -176(4) . . . . no
N2A C10A C10B O2B -177(4) . . . . no
N2A C10A C10B N2B 9(4) . . . . no
N2A C10A C10B C9A -20(7) . . . . no
N2A C10A C10B C11B -20(7) . . . . no
N2B C10A C10B O2A 175(5) . . . . no
N2B C10A C10B O2B 174(4) . . . . no
N2B C10A C10B N2A -9(4) . . . . no
N2B C10A C10B C9A -29(9) . . . . no
N2B C10A C10B C11B -29(9) . . . . no
O2A C10A C11A N2B 171(6) . . . . no
O2B C10A C11A N2B 162(8) . . . . no
N2A C10A C11A N2B -2(3) . . . . no
O2A C10B C11B N2A 156(8) . . . . no
O2B C10B C11B N2A 171(5) . . . . no
N2B C10B C11B N2A -1(3) . . . . no
C10A C10B C11B N2A 19(7) . . . . no
